data_7123963
loop_
_publ_author_name
'Umetani, Masataka'
'Kim, Jinseok'
'Tanaka, Takayuki'
'Kim, Dongho'
'Osuka, Atsuhiro'

_publ_section_title
;
 5,20-Diheterohexaphyrins: metal-template-free synthesis and aromaticity
 switching
;
_journal_name_full 'Chemical Communications'
_journal_paper_doi 10.1039/C9CC05580K
_journal_year 2019
_chemical_formula_moiety 'C52 H34 N6 S2'
_chemical_formula_sum 'C52 H34 N6 S2'
_chemical_formula_weight 806.97
_chemical_name_systematic 5,20-dithiahexaphyrin
_space_group_crystal_system orthorhombic
_space_group_IT_number 61
_space_group_name_Hall '-P 2ac 2ab'
_space_group_name_H-M_alt 'P b c a'
_symmetry_space_group_name_Hall '-P 2ac 2ab'
_symmetry_space_group_name_H-M 'P b c a'
_atom_sites_solution_hydrogens geom
_audit_creation_method SHELXL-2014/7
_audit_update_record
;
2019-06-15 deposited with the CCDC.    2019-08-07 downloaded from the CCDC.
;
_cell_angle_alpha 90
_cell_angle_beta 90
_cell_angle_gamma 90
_cell_formula_units_Z 8
_cell_length_a 17.555(7)
_cell_length_b 19.539(7)
_cell_length_c 22.727(9)
_cell_measurement_reflns_used 1704
_cell_measurement_temperature 93(2)
_cell_measurement_theta_max 68.3
_cell_measurement_theta_min 30.3
_cell_volume 7796(5)
_computing_structure_refinement 'SHELXL-2014/7 (Sheldrick, 2014)'
_diffrn_ambient_temperature 93(2)
_diffrn_detector_area_resol_mean 5.8140
_diffrn_measured_fraction_theta_full 0.989
_diffrn_measured_fraction_theta_max 0.989
_diffrn_measurement_device_type 'Rigaku XtaLAB P200'
_diffrn_measurement_method \w
_diffrn_radiation_type CuK\a
_diffrn_radiation_wavelength 1.54187
_diffrn_reflns_av_R_equivalents 0.1431
_diffrn_reflns_av_unetI/netI 0.0672
_diffrn_reflns_Laue_measured_fraction_full 0.989
_diffrn_reflns_Laue_measured_fraction_max 0.989
_diffrn_reflns_limit_h_max 20
_diffrn_reflns_limit_h_min -20
_diffrn_reflns_limit_k_max 23
_diffrn_reflns_limit_k_min -23
_diffrn_reflns_limit_l_max 21
_diffrn_reflns_limit_l_min -26
_diffrn_reflns_number 91194
_diffrn_reflns_point_group_measured_fraction_full 0.989
_diffrn_reflns_point_group_measured_fraction_max 0.989
_diffrn_reflns_theta_full 65.998
_diffrn_reflns_theta_max 65.998
_diffrn_reflns_theta_min 6.756
_exptl_absorpt_coefficient_mu 1.609
_exptl_absorpt_correction_T_max 0.984
_exptl_absorpt_correction_T_min 0.944
_exptl_absorpt_correction_type multi-scan
_exptl_absorpt_process_details 'REQAB (Rigaku, 1998)'
_exptl_crystal_colour Purple
_exptl_crystal_density_diffrn 1.375
_exptl_crystal_description Prism
_exptl_crystal_F_000 3360
_exptl_crystal_recrystallization_method 'Vapour deposition'
_exptl_crystal_size_max 0.050
_exptl_crystal_size_mid 0.030
_exptl_crystal_size_min 0.010
_refine_diff_density_max 0.369
_refine_diff_density_min -0.381
_refine_diff_density_rms 0.070
_refine_ls_extinction_method none
_refine_ls_goodness_of_fit_ref 1.095
_refine_ls_hydrogen_treatment constr
_refine_ls_matrix_type full
_refine_ls_number_parameters 541
_refine_ls_number_reflns 6716
_refine_ls_number_restraints 0
_refine_ls_restrained_S_all 1.095
_refine_ls_R_factor_all 0.1422
_refine_ls_R_factor_gt 0.0642
_refine_ls_shift/su_max 0.000
_refine_ls_shift/su_mean 0.000
_refine_ls_structure_factor_coef Fsqd
_refine_ls_weighting_details 'w=1/[\s^2^(Fo^2^)+(0.1970P)^2^+19.1484P] where P=(Fo^2^+2Fc^2^)/3'
_refine_ls_weighting_scheme calc
_refine_ls_wR_factor_gt 0.1845
_refine_ls_wR_factor_ref 0.3486
_reflns_Friedel_coverage 0.000
_reflns_number_gt 3758
_reflns_number_total 6716
_reflns_threshold_expression 'I > 2\s(I)'
_cod_data_source_file c9cc05580k2.cif
_cod_data_source_block 160601um
_cod_database_code 7123963
_shelx_shelxl_version_number 2014/7
_shelx_space_group_comment
;
The symmetry employed for this shelxl refinement is uniquely defined
by the following loop, which should always be used as a source of
symmetry information in preference to the above space-group names.
They are only intended as comments.
;
_shelx_estimated_absorpt_t_min 0.924
_shelx_estimated_absorpt_t_max 0.984

loop_
_space_group_symop_operation_xyz
'x, y, z'
'-x+1/2, -y, z+1/2'
'x+1/2, -y+1/2, -z'
'-x, y+1/2, -z+1/2'
'-x, -y, -z'
'x-1/2, y, -z-1/2'
'-x-1/2, y-1/2, z'
'x, -y-1/2, z-1/2'

loop_
_atom_site_label
_atom_site_type_symbol
_atom_site_fract_x
_atom_site_fract_y
_atom_site_fract_z
_atom_site_U_iso_or_equiv
_atom_site_adp_type
_atom_site_occupancy
_atom_site_site_symmetry_order
_atom_site_calc_flag
_atom_site_refinement_flags_posn
_atom_site_refinement_flags_adp
C1 C 0.4752(4) 0.0914(4) 0.5260(3) 0.0403(17) Uani 1 1 d . .
C2 C 0.5512(4) 0.1024(4) 0.5029(3) 0.0438(18) Uani 1 1 d . .
H1 H 0.5982 0.0899 0.5205 0.053 Uiso 1 1 calc R U
C3 C 0.5405(4) 0.1343(4) 0.4507(3) 0.0420(18) Uani 1 1 d . .
H2 H 0.5792 0.1485 0.4241 0.050 Uiso 1 1 calc R U
C4 C 0.4594(4) 0.1427(4) 0.4428(3) 0.0377(16) Uani 1 1 d . .
C5 C 0.4205(4) 0.1729(4) 0.3976(3) 0.0374(16) Uani 1 1 d . .
C6 C 0.3388(4) 0.1830(4) 0.3993(3) 0.0365(16) Uani 1 1 d . .
C7 C 0.2879(4) 0.1892(4) 0.3525(3) 0.0421(18) Uani 1 1 d . .
H3 H 0.3007 0.1913 0.3119 0.051 Uiso 1 1 calc R U
C8 C 0.2153(4) 0.1919(4) 0.3763(4) 0.0438(18) Uani 1 1 d . .
H4 H 0.1692 0.1946 0.3544 0.053 Uiso 1 1 calc R U
C9 C 0.2209(4) 0.1900(3) 0.4375(3) 0.0347(16) Uani 1 1 d . .
C10 C 0.1628(4) 0.1909(4) 0.4815(3) 0.0375(17) Uani 1 1 d . .
C11 C 0.1765(4) 0.1871(3) 0.5409(3) 0.0375(16) Uani 1 1 d . .
C12 C 0.1212(4) 0.1860(4) 0.5881(4) 0.050(2) Uani 1 1 d . .
H5 H 0.0676 0.1903 0.5839 0.060 Uiso 1 1 calc R U
C13 C 0.1585(4) 0.1778(5) 0.6383(4) 0.054(2) Uani 1 1 d . .
H6 H 0.1374 0.1748 0.6767 0.064 Uiso 1 1 calc R U
C14 C 0.2387(4) 0.1744(3) 0.6221(3) 0.0379(16) Uani 1 1 d . .
C15 C 0.2939(4) 0.1479(3) 0.7351(3) 0.0383(17) Uani 1 1 d . .
C16 C 0.2280(4) 0.1662(4) 0.7696(4) 0.0433(18) Uani 1 1 d . .
H7 H 0.1858 0.1932 0.7572 0.052 Uiso 1 1 calc R U
C17 C 0.2383(4) 0.1376(4) 0.8226(3) 0.0411(17) Uani 1 1 d . .
H8 H 0.2040 0.1391 0.8550 0.049 Uiso 1 1 calc R U
C18 C 0.3119(4) 0.1038(3) 0.8210(3) 0.0340(15) Uani 1 1 d . .
C19 C 0.3482(4) 0.0695(3) 0.8656(3) 0.0363(16) Uani 1 1 d . .
C20 C 0.4231(4) 0.0394(3) 0.8595(3) 0.0365(16) Uani 1 1 d . .
N1 N 0.4216(3) 0.1154(3) 0.4922(3) 0.0362(13) Uani 1 1 d . .
N2 N 0.2969(3) 0.1835(3) 0.4498(3) 0.0346(13) Uani 1 1 d . .
H9 H 0.3161 0.1800 0.4854 0.042 Uiso 1 1 calc R U
N3 N 0.2496(3) 0.1808(3) 0.5651(3) 0.0372(14) Uani 1 1 d . .
N4 N 0.3432(3) 0.1113(3) 0.7648(3) 0.0371(14) Uani 1 1 d . .
N5 N 0.4613(3) 0.0330(3) 0.8072(3) 0.0352(13) Uani 1 1 d . .
H10 H 0.4435 0.0448 0.7725 0.042 Uiso 1 1 calc R U
N6 N 0.5125(3) 0.0360(3) 0.6907(3) 0.0392(14) Uani 1 1 d . .
C21 C 0.4710(4) 0.0147(4) 0.9032(3) 0.0450(18) Uani 1 1 d . .
H11 H 0.4591 0.0123 0.9439 0.054 Uiso 1 1 calc R U
C22 C 0.5389(4) -0.0059(4) 0.8780(3) 0.0423(18) Uani 1 1 d . .
H12 H 0.5819 -0.0240 0.8980 0.051 Uiso 1 1 calc R U
C23 C 0.5322(4) 0.0049(3) 0.8174(3) 0.0357(16) Uani 1 1 d . .
C24 C 0.5874(4) -0.0089(3) 0.7725(3) 0.0353(16) Uani 1 1 d . .
C25 C 0.5796(4) 0.0061(3) 0.7143(3) 0.0373(16) Uani 1 1 d . .
C26 C 0.6302(4) -0.0113(4) 0.6663(3) 0.0397(17) Uani 1 1 d . .
H13 H 0.6792 -0.0313 0.6699 0.048 Uiso 1 1 calc R U
C27 C 0.5952(4) 0.0062(4) 0.6156(3) 0.0405(17) Uani 1 1 d . .
H14 H 0.6141 0.0009 0.5767 0.049 Uiso 1 1 calc R U
C28 C 0.5222(4) 0.0348(3) 0.6336(3) 0.0380(16) Uani 1 1 d . .
C29 C 0.4594(4) 0.1935(3) 0.3419(3) 0.0343(15) Uani 1 1 d . .
C30 C 0.5050(4) 0.1461(4) 0.3123(3) 0.0388(17) Uani 1 1 d . .
H15 H 0.5129 0.1019 0.3285 0.047 Uiso 1 1 calc R U
C31 C 0.5393(4) 0.1635(4) 0.2588(3) 0.0398(17) Uani 1 1 d . .
H16 H 0.5689 0.1309 0.2380 0.048 Uiso 1 1 calc R U
C32 C 0.5296(4) 0.2289(4) 0.2366(3) 0.0440(18) Uani 1 1 d . .
H17 H 0.5532 0.2412 0.2005 0.053 Uiso 1 1 calc R U
C33 C 0.4858(4) 0.2765(4) 0.2666(3) 0.0460(19) Uani 1 1 d . .
H18 H 0.4805 0.3217 0.2518 0.055 Uiso 1 1 calc R U
C34 C 0.4499(4) 0.2576(4) 0.3185(3) 0.0419(17) Uani 1 1 d . .
H19 H 0.4181 0.2896 0.3381 0.050 Uiso 1 1 calc R U
C35 C 0.0821(4) 0.1951(4) 0.4614(3) 0.0428(18) Uani 1 1 d . .
C36 C 0.0567(4) 0.2494(4) 0.4275(4) 0.0464(19) Uani 1 1 d . .
H20 H 0.0918 0.2828 0.4137 0.056 Uiso 1 1 calc R U
C37 C -0.0195(5) 0.2550(5) 0.4138(4) 0.054(2) Uani 1 1 d . .
H21 H -0.0366 0.2922 0.3904 0.065 Uiso 1 1 calc R U
C38 C -0.0696(4) 0.2087(4) 0.4331(4) 0.051(2) Uani 1 1 d . .
H22 H -0.1222 0.2145 0.4244 0.061 Uiso 1 1 calc R U
C39 C -0.0465(4) 0.1529(5) 0.4653(4) 0.058(2) Uani 1 1 d . .
H23 H -0.0825 0.1195 0.4776 0.069 Uiso 1 1 calc R U
C40 C 0.0305(4) 0.1456(4) 0.4797(4) 0.052(2) Uani 1 1 d . .
H24 H 0.0474 0.1072 0.5017 0.063 Uiso 1 1 calc R U
C41 C 0.3121(4) 0.0645(4) 0.9242(3) 0.0383(16) Uani 1 1 d . .
C42 C 0.2880(4) 0.1233(4) 0.9545(4) 0.0448(18) Uani 1 1 d . .
H25 H 0.2945 0.1672 0.9373 0.054 Uiso 1 1 calc R U
C43 C 0.2551(4) 0.1171(4) 1.0088(3) 0.0449(18) Uani 1 1 d . .
H26 H 0.2403 0.1571 1.0296 0.054 Uiso 1 1 calc R U
C44 C 0.2431(4) 0.0534(4) 1.0338(3) 0.0464(19) Uani 1 1 d . .
H27 H 0.2213 0.0499 1.0720 0.056 Uiso 1 1 calc R U
C45 C 0.2629(5) -0.0046(4) 1.0033(4) 0.052(2) Uani 1 1 d . .
H28 H 0.2519 -0.0484 1.0193 0.063 Uiso 1 1 calc R U
C46 C 0.2987(4) 0.0008(4) 0.9497(3) 0.0451(18) Uani 1 1 d . .
H29 H 0.3144 -0.0395 0.9297 0.054 Uiso 1 1 calc R U
C47 C 0.6583(4) -0.0460(3) 0.7910(3) 0.0349(15) Uani 1 1 d . .
C48 C 0.6533(4) -0.1126(4) 0.8124(3) 0.0420(17) Uani 1 1 d . .
H30 H 0.6050 -0.1339 0.8172 0.050 Uiso 1 1 calc R U
C49 C 0.7194(4) -0.1476(4) 0.8266(4) 0.050(2) Uani 1 1 d . .
H31 H 0.7165 -0.1931 0.8410 0.059 Uiso 1 1 calc R U
C50 C 0.7887(4) -0.1169(4) 0.8202(4) 0.049(2) Uani 1 1 d . .
H32 H 0.8336 -0.1416 0.8299 0.059 Uiso 1 1 calc R U
C51 C 0.7948(4) -0.0511(4) 0.7998(4) 0.049(2) Uani 1 1 d . .
H33 H 0.8433 -0.0300 0.7960 0.059 Uiso 1 1 calc R U
C52 C 0.7297(4) -0.0159(4) 0.7851(4) 0.0477(19) Uani 1 1 d . .
H34 H 0.7335 0.0296 0.7707 0.057 Uiso 1 1 calc R U
S1 S 0.44262(10) 0.05550(10) 0.59173(8) 0.0436(5) Uani 1 1 d . .
S2 S 0.32094(10) 0.16742(10) 0.66360(8) 0.0420(5) Uani 1 1 d . .

loop_
_atom_site_aniso_label
_atom_site_aniso_U_11
_atom_site_aniso_U_22
_atom_site_aniso_U_33
_atom_site_aniso_U_23
_atom_site_aniso_U_13
_atom_site_aniso_U_12
C1 0.038(4) 0.048(4) 0.035(4) 0.001(3) 0.003(3) 0.006(3)
C2 0.032(4) 0.057(4) 0.042(5) 0.002(4) -0.002(3) 0.010(3)
C3 0.031(4) 0.050(4) 0.045(5) -0.002(3) 0.006(3) 0.004(3)
C4 0.035(4) 0.045(4) 0.033(4) 0.002(3) -0.001(3) 0.005(3)
C5 0.029(4) 0.044(4) 0.039(4) -0.001(3) 0.003(3) 0.006(3)
C6 0.030(4) 0.046(4) 0.034(4) 0.001(3) 0.000(3) 0.009(3)
C7 0.035(4) 0.061(5) 0.030(4) 0.002(3) -0.002(3) 0.009(3)
C8 0.029(4) 0.056(4) 0.047(5) 0.003(4) 0.000(3) 0.004(3)
C9 0.027(3) 0.041(4) 0.037(4) 0.000(3) -0.003(3) 0.002(3)
C10 0.026(3) 0.043(4) 0.043(5) 0.003(3) 0.001(3) 0.006(3)
C11 0.032(4) 0.037(4) 0.043(5) -0.003(3) 0.000(3) 0.004(3)
C12 0.028(4) 0.072(5) 0.050(5) 0.005(4) 0.001(4) 0.002(4)
C13 0.033(4) 0.095(6) 0.033(5) -0.004(4) 0.003(3) 0.001(4)
C14 0.037(4) 0.038(4) 0.039(5) 0.002(3) 0.002(3) -0.001(3)
C15 0.036(4) 0.040(4) 0.039(4) 0.001(3) 0.003(3) 0.001(3)
C16 0.039(4) 0.043(4) 0.048(5) -0.002(3) 0.004(3) 0.011(3)
C17 0.041(4) 0.047(4) 0.036(4) 0.002(3) 0.008(3) 0.001(3)
C18 0.034(4) 0.034(3) 0.034(4) 0.000(3) 0.005(3) -0.003(3)
C19 0.038(4) 0.031(3) 0.040(4) 0.003(3) 0.005(3) 0.000(3)
C20 0.036(4) 0.041(4) 0.032(4) 0.004(3) 0.000(3) 0.001(3)
N1 0.029(3) 0.048(3) 0.031(3) 0.002(3) 0.001(2) 0.005(3)
N2 0.028(3) 0.042(3) 0.033(3) 0.004(3) 0.003(2) 0.003(2)
N3 0.034(3) 0.040(3) 0.038(4) 0.002(3) 0.004(3) 0.005(2)
N4 0.034(3) 0.039(3) 0.038(4) 0.001(3) 0.002(3) -0.001(2)
N5 0.033(3) 0.038(3) 0.035(3) 0.003(2) 0.002(3) 0.005(2)
N6 0.037(3) 0.044(3) 0.036(4) 0.003(3) -0.002(3) 0.009(3)
C21 0.047(4) 0.057(4) 0.031(4) 0.001(3) 0.004(3) 0.012(4)
C22 0.040(4) 0.053(4) 0.034(4) 0.001(3) -0.001(3) 0.012(3)
C23 0.027(3) 0.039(4) 0.041(4) 0.003(3) 0.002(3) 0.005(3)
C24 0.032(4) 0.034(3) 0.039(4) 0.000(3) -0.008(3) -0.002(3)
C25 0.035(4) 0.039(4) 0.038(4) -0.001(3) -0.006(3) -0.001(3)
C26 0.033(4) 0.042(4) 0.044(5) 0.000(3) 0.004(3) 0.006(3)
C27 0.038(4) 0.042(4) 0.042(5) 0.004(3) 0.002(3) 0.005(3)
C28 0.038(4) 0.037(4) 0.039(5) 0.004(3) 0.003(3) 0.005(3)
C29 0.026(3) 0.045(4) 0.032(4) 0.000(3) -0.004(3) 0.002(3)
C30 0.034(4) 0.045(4) 0.038(4) 0.000(3) -0.001(3) 0.006(3)
C31 0.025(3) 0.055(4) 0.039(4) -0.005(3) 0.003(3) 0.004(3)
C32 0.028(4) 0.073(5) 0.030(4) 0.004(4) -0.001(3) 0.005(3)
C33 0.034(4) 0.057(4) 0.047(5) 0.013(4) -0.001(3) 0.006(3)
C34 0.029(3) 0.053(4) 0.043(5) 0.000(4) 0.003(3) 0.009(3)
C35 0.039(4) 0.054(4) 0.036(4) -0.005(3) 0.001(3) 0.009(3)
C36 0.037(4) 0.060(5) 0.042(5) -0.008(4) -0.004(3) 0.009(3)
C37 0.048(5) 0.069(5) 0.045(5) -0.013(4) -0.012(4) 0.020(4)
C38 0.030(4) 0.071(5) 0.052(5) -0.013(4) -0.011(4) 0.014(4)
C39 0.035(4) 0.075(6) 0.064(6) -0.017(5) 0.003(4) -0.006(4)
C40 0.040(4) 0.054(4) 0.063(6) -0.009(4) -0.005(4) 0.002(4)
C41 0.027(3) 0.047(4) 0.040(4) 0.003(3) 0.001(3) 0.004(3)
C42 0.042(4) 0.044(4) 0.049(5) -0.001(3) 0.002(4) -0.001(3)
C43 0.034(4) 0.062(5) 0.038(5) -0.006(4) 0.003(3) 0.003(3)
C44 0.030(4) 0.074(5) 0.035(5) 0.009(4) 0.005(3) 0.009(4)
C45 0.053(5) 0.053(4) 0.052(5) 0.014(4) 0.010(4) 0.003(4)
C46 0.042(4) 0.051(4) 0.043(5) 0.004(4) 0.003(3) 0.005(3)
C47 0.035(4) 0.040(4) 0.030(4) 0.003(3) 0.003(3) 0.003(3)
C48 0.029(4) 0.045(4) 0.052(5) 0.002(3) -0.002(3) 0.003(3)
C49 0.042(4) 0.046(4) 0.061(6) 0.006(4) -0.001(4) 0.001(3)
C50 0.035(4) 0.067(5) 0.044(5) 0.009(4) 0.003(3) 0.014(4)
C51 0.034(4) 0.071(5) 0.043(5) 0.011(4) -0.002(3) -0.001(4)
C52 0.043(4) 0.054(4) 0.046(5) 0.009(4) -0.003(4) -0.010(4)
S1 0.0342(10) 0.0619(12) 0.0348(11) 0.0070(9) 0.0015(8) 0.0095(8)
S2 0.0326(9) 0.0561(11) 0.0373(11) 0.0092(8) 0.0033(8) 0.0044(8)

loop_
_atom_type_symbol
_atom_type_description
_atom_type_scat_dispersion_real
_atom_type_scat_dispersion_imag
_atom_type_scat_source
C C 0.0181 0.0091 'International Tables Vol C Tables 4.2.6.8 and 6.1.1.4'
H H 0.0000 0.0000 'International Tables Vol C Tables 4.2.6.8 and 6.1.1.4'
N N 0.0311 0.0180 'International Tables Vol C Tables 4.2.6.8 and 6.1.1.4'
S S 0.3331 0.5567 'International Tables Vol C Tables 4.2.6.8 and 6.1.1.4'

loop_
_geom_angle_atom_site_label_1
_geom_angle_atom_site_label_2
_geom_angle_atom_site_label_3
_geom_angle
N1 C1 C2 113.4(7)
N1 C1 S1 114.4(5)
C2 C1 S1 132.2(6)
C3 C2 C1 105.0(6)
C3 C2 H1 127.5
C1 C2 H1 127.5
C2 C3 C4 107.3(6)
C2 C3 H2 126.3
C4 C3 H2 126.3
C5 C4 N1 121.8(6)
C5 C4 C3 129.4(7)
N1 C4 C3 108.8(6)
C4 C5 C6 122.3(7)
C4 C5 C29 121.6(6)
C6 C5 C29 116.0(6)
N2 C6 C7 107.3(6)
N2 C6 C5 123.8(6)
C7 C6 C5 128.8(7)
C8 C7 C6 107.2(7)
C8 C7 H3 126.4
C6 C7 H3 126.4
C7 C8 C9 108.8(7)
C7 C8 H4 125.6
C9 C8 H4 125.6
N2 C9 C8 106.0(6)
N2 C9 C10 123.6(6)
C8 C9 C10 130.3(6)
C11 C10 C9 124.3(6)
C11 C10 C35 118.0(6)
C9 C10 C35 117.7(7)
C10 C11 N3 123.3(6)
C10 C11 C12 127.8(7)
N3 C11 C12 108.8(6)
C13 C12 C11 108.0(7)
C13 C12 H5 126.0
C11 C12 H5 126.0
C12 C13 C14 105.4(7)
C12 C13 H6 127.3
C14 C13 H6 127.3
N3 C14 C13 112.7(7)
N3 C14 S2 115.0(5)
C13 C14 S2 132.2(6)
N4 C15 C16 112.7(7)
N4 C15 S2 115.0(5)
C16 C15 S2 132.3(6)
C17 C16 C15 106.0(6)
C17 C16 H7 127.0
C15 C16 H7 127.0
C16 C17 C18 106.7(6)
C16 C17 H8 126.6
C18 C17 H8 126.6
C19 C18 N4 122.9(6)
C19 C18 C17 128.1(6)
N4 C18 C17 109.0(6)
C18 C19 C20 123.3(6)
C18 C19 C41 120.0(6)
C20 C19 C41 116.7(6)
N5 C20 C21 106.9(6)
N5 C20 C19 124.5(6)
C21 C20 C19 128.5(7)
C1 N1 C4 105.4(6)
C6 N2 C9 110.7(6)
C6 N2 H9 124.7
C9 N2 H9 124.7
C14 N3 C11 105.1(6)
C15 N4 C18 105.6(6)
C20 N5 C23 109.5(6)
C20 N5 H10 125.3
C23 N5 H10 125.3
C28 N6 C25 105.0(6)
C22 C21 C20 109.0(7)
C22 C21 H11 125.5
C20 C21 H11 125.5
C21 C22 C23 107.0(6)
C21 C22 H12 126.5
C23 C22 H12 126.5
N5 C23 C22 107.6(6)
N5 C23 C24 124.4(6)
C22 C23 C24 128.1(6)
C25 C24 C23 125.8(6)
C25 C24 C47 117.4(6)
C23 C24 C47 116.8(6)
C24 C25 N6 122.6(7)
C24 C25 C26 128.4(7)
N6 C25 C26 108.7(6)
C27 C26 C25 107.9(6)
C27 C26 H13 126.1
C25 C26 H13 126.1
C26 C27 C28 104.8(6)
C26 C27 H14 127.6
C28 C27 H14 127.6
N6 C28 C27 113.6(6)
N6 C28 S1 115.7(5)
C27 C28 S1 130.0(6)
C34 C29 C30 119.1(7)
C34 C29 C5 121.3(6)
C30 C29 C5 119.6(6)
C31 C30 C29 120.3(7)
C31 C30 H15 119.8
C29 C30 H15 119.8
C32 C31 C30 119.3(7)
C32 C31 H16 120.3
C30 C31 H16 120.3
C31 C32 C33 120.5(7)
C31 C32 H17 119.8
C33 C32 H17 119.8
C32 C33 C34 119.4(7)
C32 C33 H18 120.3
C34 C33 H18 120.3
C29 C34 C33 121.3(7)
C29 C34 H19 119.4
C33 C34 H19 119.4
C36 C35 C40 119.4(7)
C36 C35 C10 121.2(7)
C40 C35 C10 119.3(7)
C37 C36 C35 120.0(8)
C37 C36 H20 120.0
C35 C36 H20 120.0
C38 C37 C36 120.7(8)
C38 C37 H21 119.6
C36 C37 H21 119.6
C37 C38 C39 121.2(7)
C37 C38 H22 119.4
C39 C38 H22 119.4
C38 C39 C40 119.3(8)
C38 C39 H23 120.3
C40 C39 H23 120.3
C35 C40 C39 119.4(8)
C35 C40 H24 120.3
C39 C40 H24 120.3
C46 C41 C42 118.4(7)
C46 C41 C19 120.5(6)
C42 C41 C19 121.1(6)
C43 C42 C41 119.8(7)
C43 C42 H25 120.1
C41 C42 H25 120.1
C42 C43 C44 120.9(7)
C42 C43 H26 119.5
C44 C43 H26 119.5
C45 C44 C43 119.8(7)
C45 C44 H27 120.1
C43 C44 H27 120.1
C44 C45 C46 120.0(8)
C44 C45 H28 120.0
C46 C45 H28 120.0
C45 C46 C41 121.0(7)
C45 C46 H29 119.5
C41 C46 H29 119.5
C52 C47 C48 119.1(6)
C52 C47 C24 121.0(6)
C48 C47 C24 119.8(6)
C49 C48 C47 119.3(7)
C49 C48 H30 120.3
C47 C48 H30 120.3
C50 C49 C48 120.4(7)
C50 C49 H31 119.8
C48 C49 H31 119.8
C49 C50 C51 121.2(7)
C49 C50 H32 119.4
C51 C50 H32 119.4
C50 C51 C52 119.1(7)
C50 C51 H33 120.4
C52 C51 H33 120.4
C51 C52 C47 120.9(7)
C51 C52 H34 119.5
C47 C52 H34 119.5
C28 S1 C1 107.4(4)
C14 S2 C15 107.4(4)

loop_
_geom_bond_atom_site_label_1
_geom_bond_atom_site_label_2
_geom_bond_distance
C1 N1 1.304(9)
C1 C2 1.449(10)
C1 S1 1.746(8)
C2 C3 1.354(11)
C2 H1 0.9500
C3 C4 1.444(10)
C3 H2 0.9500
C4 C5 1.367(10)
C4 N1 1.410(9)
C5 C6 1.449(9)
C5 C29 1.492(10)
C6 N2 1.363(9)
C6 C7 1.393(10)
C7 C8 1.386(10)
C7 H3 0.9500
C8 C9 1.396(11)
C8 H4 0.9500
C9 N2 1.369(8)
C9 C10 1.428(10)
C10 C11 1.374(10)
C10 C35 1.491(10)
C11 N3 1.401(9)
C11 C12 1.446(10)
C12 C13 1.325(11)
C12 H5 0.9500
C13 C14 1.457(10)
C13 H6 0.9500
C14 N3 1.315(9)
C14 S2 1.731(7)
C15 N4 1.310(9)
C15 C16 1.444(10)
C15 S2 1.735(8)
C16 C17 1.341(11)
C16 H7 0.9500
C17 C18 1.452(10)
C17 H8 0.9500
C18 C19 1.372(10)
C18 N4 1.398(9)
C19 C20 1.448(10)
C19 C41 1.478(10)
C20 N5 1.370(9)
C20 C21 1.389(10)
N2 H9 0.8800
N5 C23 1.379(8)
N5 H10 0.8800
N6 C28 1.309(9)
N6 C25 1.420(9)
C21 C22 1.382(10)
C21 H11 0.9500
C22 C23 1.397(10)
C22 H12 0.9500
C23 C24 1.434(10)
C24 C25 1.360(10)
C24 C47 1.501(9)
C25 C26 1.446(10)
C26 C27 1.350(10)
C26 H13 0.9500
C27 C28 1.457(10)
C27 H14 0.9500
C28 S1 1.739(7)
C29 C34 1.372(10)
C29 C30 1.398(10)
C30 C31 1.397(10)
C30 H15 0.9500
C31 C32 1.383(11)
C31 H16 0.9500
C32 C33 1.387(11)
C32 H17 0.9500
C33 C34 1.387(11)
C33 H18 0.9500
C34 H19 0.9500
C35 C36 1.384(11)
C35 C40 1.389(11)
C36 C37 1.378(11)
C36 H20 0.9500
C37 C38 1.336(12)
C37 H21 0.9500
C38 C39 1.375(13)
C38 H22 0.9500
C39 C40 1.398(11)
C39 H23 0.9500
C40 H24 0.9500
C41 C46 1.392(10)
C41 C42 1.405(10)
C42 C43 1.368(11)
C42 H25 0.9500
C43 C44 1.384(11)
C43 H26 0.9500
C44 C45 1.374(12)
C44 H27 0.9500
C45 C46 1.376(11)
C45 H28 0.9500
C46 H29 0.9500
C47 C52 1.391(10)
C47 C48 1.391(10)
C48 C49 1.386(10)
C48 H30 0.9500
C49 C50 1.364(11)
C49 H31 0.9500
C50 C51 1.370(12)
C50 H32 0.9500
C51 C52 1.374(11)
C51 H33 0.9500
C52 H34 0.9500

loop_
_geom_hbond_atom_site_label_D
_geom_hbond_atom_site_label_H
_geom_hbond_atom_site_label_A
_geom_hbond_distance_DH
_geom_hbond_distance_HA
_geom_hbond_distance_DA
_geom_hbond_angle_DHA
N2 H9 N1 0.88 2.25 2.736(8) 115.0
N2 H9 N3 0.88 2.15 2.749(8) 124.4
N5 H10 N4 0.88 2.19 2.752(8) 121.0
N5 H10 N6 0.88 2.23 2.797(8) 122.2
N2 H9 N1 0.88 2.25 2.736(8) 115.0
N2 H9 N3 0.88 2.15 2.749(8) 124.4

loop_
_geom_torsion_atom_site_label_1
_geom_torsion_atom_site_label_2
_geom_torsion_atom_site_label_3
_geom_torsion_atom_site_label_4
_geom_torsion
N1 C1 C2 C3 -1.3(9)
S1 C1 C2 C3 -178.1(6)
C1 C2 C3 C4 0.4(8)
C2 C3 C4 C5 178.8(8)
C2 C3 C4 N1 0.5(8)
N1 C4 C5 C6 4.3(11)
C3 C4 C5 C6 -173.8(7)
N1 C4 C5 C29 -171.8(6)
C3 C4 C5 C29 10.1(12)
C4 C5 C6 N2 20.5(11)
C29 C5 C6 N2 -163.2(6)
C4 C5 C6 C7 -154.8(8)
C29 C5 C6 C7 21.5(11)
N2 C6 C7 C8 -1.2(8)
C5 C6 C7 C8 174.7(7)
C6 C7 C8 C9 2.2(9)
C7 C8 C9 N2 -2.4(8)
C7 C8 C9 C10 -179.5(7)
N2 C9 C10 C11 1.7(11)
C8 C9 C10 C11 178.4(7)
N2 C9 C10 C35 -177.2(6)
C8 C9 C10 C35 -0.6(11)
C9 C10 C11 N3 -1.0(11)
C35 C10 C11 N3 178.0(6)
C9 C10 C11 C12 -178.3(7)
C35 C10 C11 C12 0.7(11)
C10 C11 C12 C13 176.3(8)
N3 C11 C12 C13 -1.4(9)
C11 C12 C13 C14 0.5(9)
C12 C13 C14 N3 0.6(10)
C12 C13 C14 S2 177.2(6)
N4 C15 C16 C17 -1.2(9)
S2 C15 C16 C17 -178.7(6)
C15 C16 C17 C18 2.0(8)
C16 C17 C18 C19 177.7(7)
C16 C17 C18 N4 -2.2(8)
N4 C18 C19 C20 1.9(10)
C17 C18 C19 C20 -177.9(7)
N4 C18 C19 C41 179.1(6)
C17 C18 C19 C41 -0.7(11)
C18 C19 C20 N5 -9.9(11)
C41 C19 C20 N5 172.8(6)
C18 C19 C20 C21 167.3(7)
C41 C19 C20 C21 -10.0(11)
C2 C1 N1 C4 1.6(8)
S1 C1 N1 C4 179.0(5)
C5 C4 N1 C1 -179.7(7)
C3 C4 N1 C1 -1.3(8)
C7 C6 N2 C9 -0.3(8)
C5 C6 N2 C9 -176.4(6)
C8 C9 N2 C6 1.6(8)
C10 C9 N2 C6 179.0(6)
C13 C14 N3 C11 -1.5(8)
S2 C14 N3 C11 -178.7(5)
C10 C11 N3 C14 -176.1(6)
C12 C11 N3 C14 1.7(8)
C16 C15 N4 C18 -0.1(8)
S2 C15 N4 C18 177.8(5)
C19 C18 N4 C15 -178.5(6)
C17 C18 N4 C15 1.4(7)
C21 C20 N5 C23 -0.2(8)
C19 C20 N5 C23 177.5(6)
N5 C20 C21 C22 0.9(8)
C19 C20 C21 C22 -176.7(7)
C20 C21 C22 C23 -1.3(9)
C20 N5 C23 C22 -0.6(8)
C20 N5 C23 C24 -179.9(6)
C21 C22 C23 N5 1.1(8)
C21 C22 C23 C24 -179.6(7)
N5 C23 C24 C25 3.0(11)
C22 C23 C24 C25 -176.2(7)
N5 C23 C24 C47 -174.0(6)
C22 C23 C24 C47 6.8(11)
C23 C24 C25 N6 -2.3(11)
C47 C24 C25 N6 174.7(6)
C23 C24 C25 C26 -174.6(7)
C47 C24 C25 C26 2.4(11)
C28 N6 C25 C24 -172.4(7)
C28 N6 C25 C26 1.3(8)
C24 C25 C26 C27 172.3(7)
N6 C25 C26 C27 -0.9(8)
C25 C26 C27 C28 0.2(8)
C25 N6 C28 C27 -1.3(8)
C25 N6 C28 S1 170.0(5)
C26 C27 C28 N6 0.7(8)
C26 C27 C28 S1 -169.0(6)
C4 C5 C29 C34 -130.7(8)
C6 C5 C29 C34 53.0(9)
C4 C5 C29 C30 50.7(10)
C6 C5 C29 C30 -125.6(7)
C34 C29 C30 C31 -1.3(10)
C5 C29 C30 C31 177.3(6)
C29 C30 C31 C32 2.2(10)
C30 C31 C32 C33 -0.7(11)
C31 C32 C33 C34 -1.7(11)
C30 C29 C34 C33 -1.2(11)
C5 C29 C34 C33 -179.8(7)
C32 C33 C34 C29 2.7(11)
C11 C10 C35 C36 122.1(8)
C9 C10 C35 C36 -58.9(10)
C11 C10 C35 C40 -54.4(10)
C9 C10 C35 C40 124.6(8)
C40 C35 C36 C37 2.0(12)
C10 C35 C36 C37 -174.5(7)
C35 C36 C37 C38 0.3(12)
C36 C37 C38 C39 -2.4(13)
C37 C38 C39 C40 2.1(13)
C36 C35 C40 C39 -2.3(12)
C10 C35 C40 C39 174.3(7)
C38 C39 C40 C35 0.3(13)
C18 C19 C41 C46 123.5(7)
C20 C19 C41 C46 -59.1(9)
C18 C19 C41 C42 -54.1(10)
C20 C19 C41 C42 123.3(7)
C46 C41 C42 C43 2.7(11)
C19 C41 C42 C43 -179.7(7)
C41 C42 C43 C44 -1.9(11)
C42 C43 C44 C45 -1.4(12)
C43 C44 C45 C46 3.9(12)
C44 C45 C46 C41 -3.1(12)
C42 C41 C46 C45 -0.2(11)
C19 C41 C46 C45 -177.9(7)
C25 C24 C47 C52 64.2(9)
C23 C24 C47 C52 -118.5(8)
C25 C24 C47 C48 -113.3(8)
C23 C24 C47 C48 64.0(9)
C52 C47 C48 C49 -0.7(12)
C24 C47 C48 C49 176.8(7)
C47 C48 C49 C50 0.4(13)
C48 C49 C50 C51 0.3(13)
C49 C50 C51 C52 -0.8(13)
C50 C51 C52 C47 0.5(13)
C48 C47 C52 C51 0.2(12)
C24 C47 C52 C51 -177.3(7)
N6 C28 S1 C1 151.2(5)
C27 C28 S1 C1 -39.3(8)
N1 C1 S1 C28 -173.9(5)
C2 C1 S1 C28 2.9(9)
N3 C14 S2 C15 -172.1(5)
C13 C14 S2 C15 11.4(9)
N4 C15 S2 C14 149.9(5)
C16 C15 S2 C14 -32.6(8)
